data_4033571
loop_
_publ_author_name
'Ill\'an-Cabeza, Nuria A'
'Garc\'ia-Garc\'ia, Antonio R'
'Mart\'inez-Martos, Jos\'e M'
'Ram\'irez-Exp\'osito, Mar\'ia J'
'Moreno-Carretero, Miguel N'

_publ_section_title
;
 Antiproliferative effects of palladium(II) complexes of
 5-nitrosopyrimidines and interactions with the proteolytic regulatory
 enzymes of the renin-angiotensin system in tumoral brain cells.
;
_journal_name_full 'Journal of inorganic biochemistry'
_journal_page_first 118
_journal_page_last 127
_journal_paper_doi 10.1016/j.jinorgbio.2013.06.005
_journal_volume 126
_journal_year 2013
_chemical_formula_moiety 'C7 H8 Cl N5 O3 Pd'
_chemical_formula_sum 'C7 H8 Cl N5 O3 Pd'
_chemical_formula_weight 352.05
_chemical_name_systematic
;
 ?
;
_space_group_IT_number 14
_symmetry_cell_setting monoclinic
_symmetry_space_group_name_Hall '-P 2ybc'
_symmetry_space_group_name_H-M 'P 1 21/c 1'
_atom_sites_solution_hydrogens geom
_atom_sites_solution_primary direct
_atom_sites_solution_secondary difmap
_audit_creation_method SHELXL-97
_cell_angle_alpha 90.00
_cell_angle_beta 116.260(7)
_cell_angle_gamma 90.00
_cell_formula_units_Z 4
_cell_length_a 7.7776(5)
_cell_length_b 19.1139(7)
_cell_length_c 8.4291(7)
_cell_measurement_reflns_used 2567
_cell_measurement_temperature 120(2)
_cell_measurement_theta_max 27.51
_cell_measurement_theta_min 3.11
_cell_volume 1123.75(14)
_computing_cell_refinement 'Dirax/lsq (Duisenberg & Schreurs, 1989-2000)'
_computing_data_collection 'Collect (Bruker AXS BV, 1997-2004)'
_computing_data_reduction 'EvalCCD (Duisenberg & Schreurs 1990-2000)'
_computing_molecular_graphics 'Ortep-3 for Windows (Farrugia, 1997)'
_computing_publication_material 'WinGX publication routines (Farrugia, 1999)'
_computing_structure_refinement 'SHELXL-97 (Sheldrick, 1997)'
_computing_structure_solution 'SIR92 (Giacovazzo et al, 1993)'
_diffrn_ambient_temperature 120(2)
_diffrn_detector_area_resol_mean 9
_diffrn_measured_fraction_theta_full 0.998
_diffrn_measured_fraction_theta_max 0.998
_diffrn_measurement_device_type KappaCCD
_diffrn_measurement_method 'CCD rotation images, thick slices'
_diffrn_radiation_monochromator graphite
_diffrn_radiation_source 'fine-focus sealed tube'
_diffrn_radiation_type MoK\a
_diffrn_radiation_wavelength 0.71073
_diffrn_reflns_av_R_equivalents 0.0415
_diffrn_reflns_av_sigmaI/netI 0.0193
_diffrn_reflns_limit_h_max 10
_diffrn_reflns_limit_h_min -10
_diffrn_reflns_limit_k_max 24
_diffrn_reflns_limit_k_min -24
_diffrn_reflns_limit_l_max 10
_diffrn_reflns_limit_l_min -10
_diffrn_reflns_number 28548
_diffrn_reflns_theta_full 27.51
_diffrn_reflns_theta_max 27.51
_diffrn_reflns_theta_min 3.11
_exptl_absorpt_coefficient_mu 1.893
_exptl_absorpt_correction_T_max 0.703
_exptl_absorpt_correction_T_min 0.610
_exptl_absorpt_correction_type multi-scan
_exptl_absorpt_process_details 'SADABS, 2.10, 2003'
_exptl_crystal_colour orange
_exptl_crystal_density_diffrn 2.081
_exptl_crystal_density_method 'not measured'
_exptl_crystal_description prism
_exptl_crystal_F_000 688
_exptl_crystal_size_max 0.29
_exptl_crystal_size_mid 0.25
_exptl_crystal_size_min 0.20
_refine_diff_density_max 2.117
_refine_diff_density_min -0.926
_refine_diff_density_rms 0.150
_refine_ls_extinction_method none
_refine_ls_goodness_of_fit_ref 1.215
_refine_ls_hydrogen_treatment mixed
_refine_ls_matrix_type full
_refine_ls_number_parameters 174
_refine_ls_number_reflns 2567
_refine_ls_number_restraints 0
_refine_ls_restrained_S_all 1.215
_refine_ls_R_factor_all 0.0449
_refine_ls_R_factor_gt 0.0369
_refine_ls_shift/su_max 0.001
_refine_ls_shift/su_mean 0.000
_refine_ls_structure_factor_coef Fsqd
_refine_ls_weighting_details 'calc w=1/[\s^2^(Fo^2^)+(0.0397P)^2^+3.8302P] where P=(Fo^2^+2Fc^2^)/3'
_refine_ls_weighting_scheme calc
_refine_ls_wR_factor_gt 0.0898
_refine_ls_wR_factor_ref 0.0960
_reflns_number_gt 2207
_reflns_number_total 2567
_reflns_threshold_expression >2sigma(I)
_cod_data_source_file pdmeoanu_871271.cif
_cod_data_source_block import
_cod_depositor_comments
;
The following automatic conversions were performed:

'_symmetry_cell_setting' value 'Monoclinic' changed to 'monoclinic'
according to the built-in table from CIF Core dictionary named
'cif_core.dic' version 2.4.1 from 2010-06-29.

Automatic conversion script
Id: cif_fix_values 5642 2017-10-24 12:04:52Z antanas 
;
_cod_original_cell_volume 1123.7(1)
_cod_original_sg_symbol_H-M 'P 21/c'
_cod_database_code 4033571

loop_
_symmetry_equiv_pos_as_xyz
'x, y, z'
'-x, y+1/2, -z+1/2'
'-x, -y, -z'
'x, -y-1/2, z-1/2'

loop_
_atom_site_label
_atom_site_type_symbol
_atom_site_fract_x
_atom_site_fract_y
_atom_site_fract_z
_atom_site_U_iso_or_equiv
_atom_site_adp_type
_atom_site_occupancy
_atom_site_symmetry_multiplicity
_atom_site_calc_flag
_atom_site_refinement_flags
_atom_site_disorder_assembly
_atom_site_disorder_group
O5 O 0.9051(4) 0.03800(16) 0.2444(4) 0.0266(6) Uani 1 1 d . . .
N3 N 0.6863(5) 0.06672(18) 0.6194(5) 0.0209(7) Uani 1 1 d . . .
C21 C 0.7877(6) 0.1852(2) 0.9745(6) 0.0268(9) Uani 1 1 d . . .
H21A H 0.7309 0.1861 1.0576 0.040 Uiso 1 1 calc R . .
H21B H 0.7565 0.2287 0.9060 0.040 Uiso 1 1 calc R . .
H21C H 0.9272 0.1806 1.0404 0.040 Uiso 1 1 calc R . .
C2S C 1.3823(7) 0.0833(2) -0.0018(6) 0.0260(9) Uani 1 1 d . . .
C6 C 0.9773(5) 0.14292(19) 0.6140(5) 0.0183(7) Uani 1 1 d . . .
H1S H 1.309(10) 0.047(4) -0.084(9) 0.06(2) Uiso 1 1 d . . .
H2S H 1.517(6) 0.065(2) 0.065(6) 0.016(10) Uiso 1 1 d . . .
H3S H 1.378(7) 0.120(3) -0.058(7) 0.026(13) Uiso 1 1 d . . .
H61 H 1.186(7) 0.218(3) 0.688(6) 0.022(12) Uiso 1 1 d . . .
H3 H 0.590(8) 0.049(3) 0.626(7) 0.032(14) Uiso 1 1 d . . .
Pd Pd 1.18391(4) 0.146576(15) 0.41723(4) 0.01884(11) Uani 1 1 d . . .
Cl Cl 1.42227(14) 0.22860(5) 0.49321(14) 0.0258(2) Uani 1 1 d . . .
O4 O 0.6383(4) 0.00245(15) 0.3767(4) 0.0225(6) Uani 1 1 d . . .
O2 O 0.7117(4) 0.12633(16) 0.8557(4) 0.0234(6) Uani 1 1 d . . .
N5 N 0.9640(5) 0.08167(17) 0.3673(4) 0.0204(7) Uani 1 1 d . . .
N6 N 1.1185(5) 0.17705(18) 0.6062(4) 0.0209(7) Uani 1 1 d . . .
N1 N 0.9197(5) 0.15634(17) 0.7419(4) 0.0202(7) Uani 1 1 d . . .
N1S N 1.2499(5) 0.11175(19) 0.2237(5) 0.0248(7) Uani 1 1 d . . .
C4 C 0.7287(5) 0.0490(2) 0.4819(5) 0.0198(7) Uani 1 1 d . . .
C2 C 0.7790(6) 0.1190(2) 0.7378(5) 0.0213(8) Uani 1 1 d . . .
C1S C 1.3049(5) 0.0991(2) 0.1226(5) 0.0215(8) Uani 1 1 d . . .
C5 C 0.8861(6) 0.0897(2) 0.4807(5) 0.0203(8) Uani 1 1 d . . .

loop_
_atom_site_aniso_label
_atom_site_aniso_U_11
_atom_site_aniso_U_22
_atom_site_aniso_U_33
_atom_site_aniso_U_23
_atom_site_aniso_U_13
_atom_site_aniso_U_12
O5 0.0282(15) 0.0290(15) 0.0247(15) -0.0081(12) 0.0136(13) -0.0068(12)
N3 0.0179(16) 0.0227(16) 0.0238(17) 0.0003(13) 0.0107(14) -0.0025(13)
C21 0.024(2) 0.033(2) 0.024(2) -0.0047(17) 0.0107(17) 0.0007(17)
C2S 0.029(2) 0.023(2) 0.024(2) -0.0014(17) 0.0108(18) 0.0011(17)
C6 0.0142(17) 0.0180(17) 0.0202(18) 0.0031(14) 0.0054(14) 0.0020(13)
Pd 0.01653(17) 0.01984(17) 0.02056(18) 0.00241(11) 0.00857(13) -0.00037(10)
Cl 0.0219(5) 0.0240(5) 0.0327(5) 0.0027(4) 0.0131(4) -0.0044(4)
O4 0.0205(13) 0.0238(14) 0.0231(14) 0.0001(11) 0.0096(11) -0.0036(11)
O2 0.0215(14) 0.0286(14) 0.0230(14) -0.0014(12) 0.0125(12) -0.0011(12)
N5 0.0199(16) 0.0198(15) 0.0207(16) 0.0031(13) 0.0081(13) -0.0005(13)
N6 0.0183(15) 0.0201(16) 0.0239(17) 0.0012(13) 0.0090(13) -0.0010(13)
N1 0.0170(15) 0.0230(16) 0.0199(16) -0.0017(12) 0.0075(13) -0.0019(12)
N1S 0.0201(16) 0.0273(18) 0.0271(18) 0.0011(14) 0.0104(15) -0.0011(14)
C4 0.0191(18) 0.0185(18) 0.0212(18) 0.0028(14) 0.0085(15) 0.0007(14)
C2 0.0183(18) 0.0249(19) 0.0206(18) 0.0034(15) 0.0086(15) 0.0035(15)
C1S 0.0172(18) 0.0213(18) 0.0239(19) 0.0006(15) 0.0073(16) -0.0003(14)
C5 0.0186(18) 0.0201(18) 0.0214(19) 0.0018(14) 0.0081(15) 0.0000(14)

loop_
_atom_type_symbol
_atom_type_description
_atom_type_scat_dispersion_real
_atom_type_scat_dispersion_imag
_atom_type_scat_source
C C 0.0030 0.0020 'International Tables Vol C Tables 4.2.6.8 and 6.1.1.4'
H H 0.0000 0.0000 'International Tables Vol C Tables 4.2.6.8 and 6.1.1.4'
Cl Cl 0.1480 0.1590 'International Tables Vol C Tables 4.2.6.8 and 6.1.1.4'
N N 0.0060 0.0030 'International Tables Vol C Tables 4.2.6.8 and 6.1.1.4'
O O 0.0110 0.0060 'International Tables Vol C Tables 4.2.6.8 and 6.1.1.4'
Pd Pd -0.9990 1.0070 'International Tables Vol C Tables 4.2.6.8 and 6.1.1.4'

loop_
_geom_angle_atom_site_label_1
_geom_angle_atom_site_label_2
_geom_angle_atom_site_label_3
_geom_angle
_geom_angle_site_symmetry_1
_geom_angle_site_symmetry_3
C2 N3 C4 123.1(3) . .
C2 N3 H3 116(4) . .
C4 N3 H3 120(4) . .
O2 C21 H21A 109.5 . .
O2 C21 H21B 109.5 . .
H21A C21 H21B 109.5 . .
O2 C21 H21C 109.5 . .
H21A C21 H21C 109.5 . .
H21B C21 H21C 109.5 . .
C1S C2S H1S 111(4) . .
C1S C2S H2S 109(2) . .
H1S C2S H2S 107(5) . .
C1S C2S H3S 108(4) . .
H1S C2S H3S 109(5) . .
H2S C2S H3S 112(4) . .
N6 C6 N1 121.6(4) . .
N6 C6 C5 116.6(4) . .
N1 C6 C5 121.8(3) . .
N6 Pd N5 81.39(14) . .
N6 Pd N1S 178.08(14) . .
N5 Pd N1S 97.14(14) . .
N6 Pd Cl 92.20(10) . .
N5 Pd Cl 173.27(10) . .
N1S Pd Cl 89.31(10) . .
C2 O2 C21 115.3(3) . .
O5 N5 C5 123.4(3) . .
O5 N5 Pd 123.7(3) . .
C5 N5 Pd 113.0(3) . .
C6 N6 Pd 114.8(3) . .
C6 N6 H61 123(3) . .
Pd N6 H61 122(3) . .
C2 N1 C6 116.4(3) . .
C1S N1S Pd 170.9(3) . .
O4 C4 N3 120.6(4) . .
O4 C4 C5 126.5(4) . .
N3 C4 C5 112.9(3) . .
N1 C2 O2 122.2(4) . .
N1 C2 N3 126.0(4) . .
O2 C2 N3 111.7(3) . .
N1S C1S C2S 177.9(4) . .
N5 C5 C6 114.3(3) . .
N5 C5 C4 126.0(4) . .
C6 C5 C4 119.7(4) . .

loop_
_geom_bond_atom_site_label_1
_geom_bond_atom_site_label_2
_geom_bond_distance
_geom_bond_site_symmetry_2
O5 N5 1.249(4) .
N3 C2 1.370(5) .
N3 C4 1.380(5) .
N3 H3 0.84(5) .
C21 O2 1.447(5) .
C21 H21A 0.9800 .
C21 H21B 0.9800 .
C21 H21C 0.9800 .
C2S C1S 1.453(6) .
C2S H1S 0.96(7) .
C2S H2S 1.01(5) .
C2S H3S 0.85(6) .
C6 N6 1.303(5) .
C6 N1 1.363(5) .
C6 C5 1.447(5) .
Pd N6 1.963(3) .
Pd N5 2.001(3) .
Pd N1S 2.027(4) .
Pd Cl 2.2922(10) .
O4 C4 1.233(5) .
O2 C2 1.320(5) .
N5 C5 1.348(5) .
N6 H61 1.02(5) .
N1 C2 1.294(5) .
N1S C1S 1.136(5) .
C4 C5 1.454(5) .
